data_4116400
loop_
_publ_author_name
'Munakata, Megumu'
'Wu, Liang Ping'
'Ning, Gui Ling'
'Kuroda-Sowa, Takayoshi'
'Maekawa, Masahiko'
'Suenaga, Yusaku'
'Maeno, Naoto'

_publ_section_title
;
 Construction of Metal Sandwich Systems Derived from Assembly of Silver(I)
 Complexes with Polycyclic Aromatic Compounds
;
_journal_coden_ASTM JACSAT
_journal_issue 21
_journal_name_full 'Journal of the American Chemical Society'
_journal_page_first 4968
_journal_page_last 4976
_journal_paper_doi 10.1021/ja983950h
_journal_volume 121
_journal_year 1999
_chemical_formula_moiety 'C32 H20 Ag3 Cl3 O12 '
_chemical_formula_sum 'C32 H20 Ag3 Cl3 O12'
_chemical_formula_weight 1026.47
_space_group_IT_number 13
_symmetry_cell_setting monoclinic
_symmetry_Int_Tables_number 13
_symmetry_space_group_name_Hall '-P 2yc'
_symmetry_space_group_name_H-M 'P 1 2/c 1'
_audit_creation_date 'Wed Mar 10 18:49:23 1999'
_audit_creation_method 'from TEXRAY.INF file'
_cell_angle_alpha 90
_cell_angle_beta 111.115(7)
_cell_angle_gamma 90
_cell_formula_units_Z 2
_cell_length_a 15.789(2)
_cell_length_b 6.188(4)
_cell_length_c 16.816(2)
_cell_measurement_reflns_used 25
_cell_measurement_temperature 296.2
_cell_measurement_theta_max 22.4
_cell_measurement_theta_min 19.5
_cell_volume 1532.7(10)
_computing_cell_refinement 'Rigaku/AFC Diffractometer Control'
_computing_data_collection 'Rigaku/AFC Diffractometer Control'
_computing_data_reduction teXsan
_computing_publication_material teXsan
_computing_structure_refinement teXsan
_computing_structure_solution SIR88
_diffrn_ambient_temperature 296.2
_diffrn_measurement_device_type 'Rigaku AFC7R'
_diffrn_measurement_method \w-2\q
_diffrn_orient_matrix_UB_11 0.06762
_diffrn_orient_matrix_UB_12 0.01090
_diffrn_orient_matrix_UB_13 0.02643
_diffrn_orient_matrix_UB_21 -0.00444
_diffrn_orient_matrix_UB_22 0.01366
_diffrn_orient_matrix_UB_23 0.05762
_diffrn_orient_matrix_UB_31 0.00421
_diffrn_orient_matrix_UB_32 -0.16065
_diffrn_orient_matrix_UB_33 0.00669
_diffrn_radiation_detector 'scintillation counter'
_diffrn_radiation_monochromator graphite
_diffrn_radiation_source 'Rigaku rotating anode'
_diffrn_radiation_type 'Mo K\a'
_diffrn_radiation_wavelength 0.7107
_diffrn_reflns_av_R_equivalents 0.016
_diffrn_reflns_av_sigmaI/netI 0.043
_diffrn_reflns_limit_h_max 20
_diffrn_reflns_limit_h_min 0
_diffrn_reflns_limit_k_max 8
_diffrn_reflns_limit_k_min 0
_diffrn_reflns_limit_l_max 20
_diffrn_reflns_limit_l_min -21
_diffrn_reflns_number 3634
_diffrn_reflns_reduction_process 'Lp corrections applied'
_diffrn_reflns_theta_max 27.49
_diffrn_reflns_theta_min 2.21
_diffrn_standards_decay_% 0.63
_diffrn_standards_interval_count 150
_diffrn_standards_number 3
_exptl_absorpt_coefficient_mu 2.223
_exptl_absorpt_correction_T_max 1.000
_exptl_absorpt_correction_T_min 0.890
_exptl_absorpt_correction_type psi-scan
_exptl_absorpt_process_details '(North, Phillips & Mathews, 1968)'
_exptl_crystal_colour yellow
_exptl_crystal_density_diffrn 2.224
_exptl_crystal_description brick
_exptl_crystal_F_000 1000.00
_exptl_crystal_size_max 0.250
_exptl_crystal_size_mid 0.250
_exptl_crystal_size_min 0.200
_refine_diff_density_max 0.60
_refine_diff_density_min -0.74
_refine_ls_extinction_method none
_refine_ls_goodness_of_fit_ref 1.515
_refine_ls_matrix_type full
_refine_ls_number_constraints 0
_refine_ls_number_parameters 231
_refine_ls_number_reflns 2665
_refine_ls_number_restraints 0
_refine_ls_R_factor_all 0.0302
_refine_ls_R_factor_gt 0.0302
_refine_ls_shift/su_max 0.0000
_refine_ls_shift/su_mean 0.0000
_refine_ls_structure_factor_coef F
_refine_ls_weighting_details 'w = 1/[\s^2^(Fo) + 0.00022|Fo|^2^]'
_refine_ls_weighting_scheme calc
_refine_ls_wR_factor_gt 0.0404
_refine_ls_wR_factor_ref 0.0403
_reflns_number_gt 2665
_reflns_number_total 3510
_reflns_threshold_expression >2.0sigma(I)
_cod_data_source_file ja983950h_3.cif
_cod_data_source_block '[Ag3(fluoranthene)2(ClO4)3](1)'
_cod_depositor_comments
;
 Updated bibliographic information.

 Antanas Vaitkus,
 2019-10-09
;
_cod_original_cell_volume 1532.7(9)
_cod_original_sg_symbol_H-M 'P 2/c '
_cod_original_formula_sum 'C32 H20 Ag3 Cl3 O12 '
_cod_database_code 4116400

loop_
_symmetry_equiv_pos_as_xyz
x,y,z
-x,y,1/2-z
-x,-y,-z
x,-y,1/2+z

loop_
_atom_site_label
_atom_site_type_symbol
_atom_site_fract_x
_atom_site_fract_y
_atom_site_fract_z
_atom_site_U_iso_or_equiv
_atom_site_adp_type
_atom_site_occupancy
_atom_site_calc_flag
_atom_site_refinement_flags
Ag(1) Ag 0.5000 0.32432(7) 0.7500 0.0455(1) Uani 1.00 d S
Ag(2) Ag 0.19386(2) 0.31204(5) 0.80979(2) 0.04530(9) Uani 1.00 d .
Cl(1) Cl 0.37212(6) 0.6294(1) 0.82886(6) 0.0388(2) Uani 1.00 d .
Cl(2) Cl 0.0000 0.6356(2) 0.7500 0.0334(3) Uani 1.00 d S
O(1) O 0.4033(3) 0.6298(6) 0.7588(2) 0.067(1) Uani 1.00 d .
O(2) O 0.2749(2) 0.6395(5) 0.7969(2) 0.0613(9) Uani 1.00 d .
O(3) O 0.4070(3) 0.8087(7) 0.8817(3) 0.093(2) Uani 1.00 d .
O(4) O 0.3987(2) 0.4296(6) 0.8738(2) 0.067(1) Uani 1.00 d .
O(5) O 0.0586(2) 0.5020(5) 0.8167(2) 0.0604(9) Uani 1.00 d .
O(6) O -0.0536(2) 0.7646(5) 0.7837(2) 0.0553(9) Uani 1.00 d .
C(1) C 0.1692(2) 0.4804(5) 0.5774(2) 0.0271(7) Uani 1.00 d .
C(2) C 0.1063(2) 0.3997(6) 0.6089(2) 0.0324(8) Uani 1.00 d .
C(3) C 0.1278(3) 0.2061(6) 0.6576(2) 0.0382(9) Uani 1.00 d .
C(4) C 0.2109(3) 0.1013(6) 0.6767(2) 0.0388(9) Uani 1.00 d .
C(5) C 0.3614(3) 0.0889(6) 0.6514(2) 0.0388(9) Uani 1.00 d .
C(6) C 0.4143(2) 0.1846(6) 0.6102(2) 0.0400(9) Uani 1.00 d .
C(7) C 0.3876(2) 0.3768(6) 0.5617(2) 0.0343(8) Uani 1.00 d .
C(8) C 0.3060(2) 0.4698(5) 0.5542(2) 0.0274(7) Uani 1.00 d .
C(9) C 0.2524(2) 0.3701(5) 0.5954(2) 0.0271(7) Uani 1.00 d .
C(10) C 0.2767(2) 0.1834(5) 0.6448(2) 0.0329(8) Uani 1.00 d .
C(11) C 0.1712(2) 0.6661(5) 0.5233(2) 0.0274(7) Uani 1.00 d .
C(12) C 0.1087(2) 0.8310(5) 0.4893(2) 0.0330(8) Uani 1.00 d .
C(13) C 0.1278(3) 0.9869(6) 0.4393(2) 0.0397(9) Uani 1.00 d .
C(14) C 0.2088(3) 0.9825(6) 0.4236(2) 0.0380(9) Uani 1.00 d .
C(15) C 0.2737(2) 0.8188(6) 0.4590(2) 0.0346(8) Uani 1.00 d .
C(16) C 0.2534(2) 0.6589(5) 0.5084(2) 0.0282(8) Uani 1.00 d .
H(1) H 0.041(3) 0.470(6) 0.592(2) 0.033(9) Uiso 1.00 calc .
H(2) H 0.0756 0.1400 0.6839 0.0768 Uiso 1.00 calc .
H(3) H 0.2285 -0.0364 0.7135 0.0768 Uiso 1.00 calc .
H(4) H 0.3786 -0.0442 0.6792 0.0768 Uiso 1.00 calc .
H(5) H 0.4738 0.0931 0.6081 0.0768 Uiso 1.00 calc .
H(6) H 0.4286 0.4506 0.5355 0.0768 Uiso 1.00 calc .
H(7) H 0.0508 0.8496 0.5069 0.0768 Uiso 1.00 calc .
H(8) H 0.0848 1.1012 0.4110 0.0768 Uiso 1.00 calc .
H(9) H 0.2318 1.1101 0.3945 0.0768 Uiso 1.00 calc .
H(10) H 0.3404 0.8106 0.4533 0.0768 Uiso 1.00 calc .

loop_
_atom_site_aniso_label
_atom_site_aniso_U_11
_atom_site_aniso_U_22
_atom_site_aniso_U_33
_atom_site_aniso_U_12
_atom_site_aniso_U_13
_atom_site_aniso_U_23
Ag(1) 0.0402(2) 0.0508(3) 0.0388(2) 0.0000 0.0061(2) 0.0000
Ag(2) 0.0461(2) 0.0547(2) 0.0349(2) 0.0032(1) 0.0144(1) 0.0057(1)
Cl(1) 0.0376(4) 0.0419(5) 0.0406(4) -0.0015(3) 0.0185(4) 0.0001(4)
Cl(2) 0.0319(5) 0.0316(6) 0.0371(6) 0.0000 0.0128(4) 0.0000
O(1) 0.094(3) 0.065(2) 0.062(2) 0.021(2) 0.053(2) 0.018(2)
O(2) 0.038(2) 0.056(2) 0.085(2) 0.011(1) 0.015(2) 0.009(2)
O(3) 0.095(3) 0.092(3) 0.104(3) -0.046(2) 0.051(3) -0.050(2)
O(4) 0.053(2) 0.077(2) 0.077(2) 0.021(2) 0.031(2) 0.039(2)
O(5) 0.057(2) 0.074(2) 0.058(2) 0.034(2) 0.029(1) 0.032(2)
O(6) 0.050(2) 0.051(2) 0.070(2) 0.012(1) 0.027(1) -0.009(1)
C(1) 0.025(1) 0.031(2) 0.025(1) -0.003(1) 0.008(1) -0.002(1)
C(2) 0.031(2) 0.039(2) 0.029(1) -0.008(1) 0.013(1) -0.004(1)
C(3) 0.045(2) 0.044(2) 0.030(2) -0.015(2) 0.018(1) -0.005(1)
C(4) 0.053(2) 0.032(2) 0.030(2) -0.010(2) 0.013(1) 0.000(1)
C(5) 0.043(2) 0.030(2) 0.034(2) 0.005(1) 0.003(1) -0.002(1)
C(6) 0.032(2) 0.047(2) 0.035(2) 0.008(2) 0.005(1) -0.005(2)
C(7) 0.031(2) 0.043(2) 0.029(2) 0.000(1) 0.011(1) -0.004(1)
C(8) 0.024(1) 0.033(2) 0.024(1) -0.004(1) 0.008(1) -0.003(1)
C(9) 0.027(1) 0.029(2) 0.023(1) -0.002(1) 0.006(1) -0.001(1)
C(10) 0.039(2) 0.032(2) 0.025(1) 0.000(1) 0.008(1) -0.002(1)
C(11) 0.026(1) 0.031(2) 0.023(1) -0.003(1) 0.006(1) -0.002(1)
C(12) 0.031(2) 0.033(2) 0.030(2) 0.003(1) 0.006(1) -0.003(1)
C(13) 0.049(2) 0.032(2) 0.031(2) 0.005(2) 0.004(1) 0.003(1)
C(14) 0.053(2) 0.031(2) 0.027(2) -0.010(2) 0.010(1) -0.001(1)
C(15) 0.042(2) 0.036(2) 0.026(2) -0.010(1) 0.013(1) -0.005(1)
C(16) 0.027(1) 0.034(2) 0.023(1) -0.004(1) 0.009(1) -0.001(1)

loop_
_atom_type_symbol
_atom_type_description
_atom_type_scat_dispersion_real
_atom_type_scat_dispersion_imag
_atom_type_scat_source
Ag Ag -0.897 1.101
;International Tables for Crystallography
(1992, Vol. C, Tables 4.2.6.8 and 6.1.1.1)
;
Cl Cl 0.148 0.159
;International Tables for Crystallography
(1992, Vol. C, Tables 4.2.6.8 and 6.1.1.1)
;
O O 0.011 0.006
;International Tables for Crystallography
(1992, Vol. C, Tables 4.2.6.8 and 6.1.1.1)
;
C C 0.003 0.002
;International Tables for Crystallography
(1992, Vol. C, Tables 4.2.6.8 and 6.1.1.1)
;
H H 0.000 0.000
;International Tables for Crystallography
(1992, Vol. C, Table 6.1.1.2)
;

loop_
_geom_angle_atom_site_label_1
_geom_angle_atom_site_label_2
_geom_angle_atom_site_label_3
_geom_angle
_geom_angle_site_symmetry_1
_geom_angle_site_symmetry_2
_geom_angle_site_symmetry_3
_geom_angle_publ_flag
O(1) Ag(1) O(1) 80.0(2) 1_555 1_555 2_656 yes
O(1) Ag(1) C(5) 94.0(1) 1_555 1_555 1_555 yes
O(1) Ag(1) C(5) 140.5(1) 1_555 1_555 2_656 yes
O(1) Ag(1) C(6) 101.0(1) 1_555 1_555 1_555 yes
O(1) Ag(1) C(6) 111.0(1) 1_555 1_555 2_656 yes
O(1) Ag(1) C(5) 140.5(1) 2_656 1_555 1_555 yes
O(1) Ag(1) C(5) 94.0(1) 2_656 1_555 2_656 yes
O(1) Ag(1) C(6) 111.0(1) 2_656 1_555 1_555 yes
O(1) Ag(1) C(6) 101.0(1) 2_656 1_555 2_656 yes
C(5) Ag(1) C(5) 113.4(2) 1_555 1_555 2_656 yes
C(5) Ag(1) C(6) 31.5(1) 1_555 1_555 1_555 yes
C(5) Ag(1) C(6) 117.3(1) 1_555 1_555 2_656 yes
C(5) Ag(1) C(6) 117.3(1) 2_656 1_555 1_555 yes
C(5) Ag(1) C(6) 31.5(1) 2_656 1_555 2_656 yes
C(6) Ag(1) C(6) 138.0(2) 1_555 1_555 2_656 yes
O(2) Ag(2) O(5) 95.6(1) 1_555 1_555 1_555 yes
O(2) Ag(2) C(3) 99.6(1) 1_555 1_555 1_555 yes
O(2) Ag(2) C(4) 96.7(1) 1_555 1_555 1_555 yes
O(2) Ag(2) C(14) 137.4(1) 1_555 1_555 4_565 yes
O(2) Ag(2) C(15) 105.4(1) 1_555 1_555 4_565 yes
O(5) Ag(2) C(3) 97.2(1) 1_555 1_555 1_555 yes
O(5) Ag(2) C(4) 128.1(1) 1_555 1_555 1_555 yes
O(5) Ag(2) C(14) 98.6(1) 1_555 1_555 4_565 yes
O(5) Ag(2) C(15) 103.7(1) 1_555 1_555 4_565 yes
C(3) Ag(2) C(4) 31.0(1) 1_555 1_555 1_555 yes
C(3) Ag(2) C(14) 118.0(1) 1_555 1_555 4_565 yes
C(3) Ag(2) C(15) 145.3(1) 1_555 1_555 4_565 yes
C(4) Ag(2) C(14) 105.3(1) 1_555 1_555 4_565 yes
C(4) Ag(2) C(15) 120.9(1) 1_555 1_555 4_565 yes
C(14) Ag(2) C(15) 32.1(1) 4_565 1_555 4_565 yes
O(1) Cl(1) O(2) 109.3(2) 1_555 1_555 1_555 yes
O(1) Cl(1) O(3) 110.3(2) 1_555 1_555 1_555 yes
O(1) Cl(1) O(4) 108.4(2) 1_555 1_555 1_555 yes
O(2) Cl(1) O(3) 109.0(2) 1_555 1_555 1_555 yes
O(2) Cl(1) O(4) 107.8(2) 1_555 1_555 1_555 yes
O(3) Cl(1) O(4) 112.0(3) 1_555 1_555 1_555 yes
O(5) Cl(2) O(5) 109.5(3) 1_555 1_555 2_556 yes
O(5) Cl(2) O(6) 108.7(2) 1_555 1_555 1_555 yes
O(5) Cl(2) O(6) 109.1(2) 1_555 1_555 2_556 yes
O(5) Cl(2) O(6) 109.1(2) 2_556 1_555 1_555 yes
O(5) Cl(2) O(6) 108.7(2) 2_556 1_555 2_556 yes
O(6) Cl(2) O(6) 111.7(3) 1_555 1_555 2_556 yes
Ag(1) O(1) Cl(1) 116.8(2) 1_555 1_555 1_555 yes
Ag(2) O(2) Cl(1) 117.0(2) 1_555 1_555 1_555 yes
Ag(2) O(5) Cl(2) 124.2(2) 1_555 1_555 1_555 yes
C(2) C(1) C(9) 119.1(3) 1_555 1_555 1_555 yes
C(2) C(1) C(11) 134.4(3) 1_555 1_555 1_555 yes
C(9) C(1) C(11) 106.5(3) 1_555 1_555 1_555 yes
C(1) C(2) C(3) 118.1(3) 1_555 1_555 1_555 yes
C(1) C(2) H(1) 121(1) 1_555 1_555 1_555 no
C(3) C(2) H(1) 120(2) 1_555 1_555 1_555 no
Ag(2) C(3) C(2) 107.2(2) 1_555 1_555 1_555 yes
Ag(2) C(3) C(4) 82.8(2) 1_555 1_555 1_555 yes
Ag(2) C(3) H(2) 77.8(2) 1_555 1_555 1_555 no
C(2) C(3) C(4) 122.3(3) 1_555 1_555 1_555 yes
C(2) C(3) H(2) 118.0(3) 1_555 1_555 1_555 no
C(4) C(3) H(2) 119.6(3) 1_555 1_555 1_555 no
Ag(2) C(4) C(3) 66.3(2) 1_555 1_555 1_555 yes
Ag(2) C(4) C(10) 116.5(2) 1_555 1_555 1_555 yes
Ag(2) C(4) H(3) 89.3(2) 1_555 1_555 1_555 no
C(3) C(4) C(10) 120.1(3) 1_555 1_555 1_555 yes
C(3) C(4) H(3) 123.4(3) 1_555 1_555 1_555 no
C(10) C(4) H(3) 116.5(4) 1_555 1_555 1_555 no
Ag(1) C(5) C(6) 64.5(2) 1_555 1_555 1_555 yes
Ag(1) C(5) C(10) 111.2(2) 1_555 1_555 1_555 yes
Ag(1) C(5) H(4) 98.3(2) 1_555 1_555 1_555 no
C(6) C(5) C(10) 120.0(3) 1_555 1_555 1_555 yes
C(6) C(5) H(4) 120.2(4) 1_555 1_555 1_555 no
C(10) C(5) H(4) 119.5(4) 1_555 1_555 1_555 no
Ag(1) C(6) C(5) 83.9(2) 1_555 1_555 1_555 yes
Ag(1) C(6) C(7) 101.9(2) 1_555 1_555 1_555 yes
Ag(1) C(6) H(5) 91.7(2) 1_555 1_555 1_555 no
C(5) C(6) C(7) 122.3(3) 1_555 1_555 1_555 yes
C(5) C(6) H(5) 117.7(3) 1_555 1_555 1_555 no
C(7) C(6) H(5) 119.4(3) 1_555 1_555 1_555 no
C(6) C(7) C(8) 118.6(3) 1_555 1_555 1_555 yes
C(6) C(7) H(6) 121.6(3) 1_555 1_555 1_555 no
C(8) C(7) H(6) 119.7(3) 1_555 1_555 1_555 no
C(7) C(8) C(9) 118.6(3) 1_555 1_555 1_555 yes
C(7) C(8) C(16) 135.3(3) 1_555 1_555 1_555 yes
C(9) C(8) C(16) 106.1(3) 1_555 1_555 1_555 yes
C(1) C(9) C(8) 111.0(3) 1_555 1_555 1_555 yes
C(1) C(9) C(10) 124.3(3) 1_555 1_555 1_555 yes
C(8) C(9) C(10) 124.6(3) 1_555 1_555 1_555 yes
C(4) C(10) C(5) 128.0(3) 1_555 1_555 1_555 yes
C(4) C(10) C(9) 116.0(3) 1_555 1_555 1_555 yes
C(5) C(10) C(9) 115.8(3) 1_555 1_555 1_555 yes
C(1) C(11) C(12) 131.0(3) 1_555 1_555 1_555 yes
C(1) C(11) C(16) 108.1(3) 1_555 1_555 1_555 yes
C(12) C(11) C(16) 120.9(3) 1_555 1_555 1_555 yes
C(11) C(12) C(13) 118.9(3) 1_555 1_555 1_555 yes
C(11) C(12) H(7) 121.3(3) 1_555 1_555 1_555 no
C(13) C(12) H(7) 119.4(3) 1_555 1_555 1_555 no
C(12) C(13) C(14) 121.1(3) 1_555 1_555 1_555 yes
C(12) C(13) H(8) 122.4(4) 1_555 1_555 1_555 no
C(14) C(13) H(8) 116.5(3) 1_555 1_555 1_555 no
Ag(2) C(14) C(13) 107.9(2) 4_564 1_555 1_555 yes
Ag(2) C(14) C(15) 70.5(2) 4_564 1_555 1_555 yes
Ag(2) C(14) H(9) 98.0(2) 4_564 1_555 1_555 no
C(13) C(14) C(15) 120.6(3) 1_555 1_555 1_555 yes
C(13) C(14) H(9) 124.2(3) 1_555 1_555 1_555 no
C(15) C(14) H(9) 114.4(3) 1_555 1_555 1_555 no
Ag(2) C(15) C(14) 77.4(2) 4_564 1_555 1_555 yes
Ag(2) C(15) C(16) 103.1(2) 4_564 1_555 1_555 yes
Ag(2) C(15) H(10) 92.8(2) 4_564 1_555 1_555 no
C(14) C(15) C(16) 118.1(3) 1_555 1_555 1_555 yes
C(14) C(15) H(10) 124.9(3) 1_555 1_555 1_555 no
C(16) C(15) H(10) 116.9(3) 1_555 1_555 1_555 no
C(8) C(16) C(11) 108.2(3) 1_555 1_555 1_555 yes
C(8) C(16) C(15) 131.4(3) 1_555 1_555 1_555 yes
C(11) C(16) C(15) 120.3(3) 1_555 1_555 1_555 yes

loop_
_geom_bond_atom_site_label_1
_geom_bond_atom_site_label_2
_geom_bond_distance
_geom_bond_site_symmetry_1
_geom_bond_site_symmetry_2
_geom_bond_publ_flag
Ag(1) O(1) 2.468(3) 1_555 1_555 yes
Ag(1) O(1) 2.468(3) 1_555 2_656 yes
Ag(1) C(5) 2.655(4) 1_555 1_555 yes
Ag(1) C(5) 2.655(4) 1_555 2_656 yes
Ag(1) C(6) 2.410(4) 1_555 1_555 yes
Ag(1) C(6) 2.410(4) 1_555 2_656 yes
Ag(2) O(2) 2.447(3) 1_555 1_555 yes
Ag(2) O(5) 2.477(3) 1_555 1_555 yes
Ag(2) C(3) 2.479(3) 1_555 1_555 yes
Ag(2) C(4) 2.686(4) 1_555 1_555 yes
Ag(2) C(14) 2.591(3) 1_555 4_565 yes
Ag(2) C(15) 2.502(3) 1_555 4_565 yes
Cl(1) O(1) 1.431(3) 1_555 1_555 yes
Cl(1) O(2) 1.434(3) 1_555 1_555 yes
Cl(1) O(3) 1.404(4) 1_555 1_555 yes
Cl(1) O(4) 1.431(3) 1_555 1_555 yes
Cl(2) O(5) 1.432(3) 1_555 1_555 yes
Cl(2) O(5) 1.432(3) 1_555 2_556 yes
Cl(2) O(6) 1.422(3) 1_555 1_555 yes
Cl(2) O(6) 1.422(3) 1_555 2_556 yes
C(1) C(2) 1.376(4) 1_555 1_555 yes
C(1) C(9) 1.412(4) 1_555 1_555 yes
C(1) C(11) 1.474(4) 1_555 1_555 yes
C(2) C(3) 1.422(5) 1_555 1_555 yes
C(3) C(4) 1.393(6) 1_555 1_555 yes
C(4) C(10) 1.423(5) 1_555 1_555 yes
C(5) C(6) 1.395(6) 1_555 1_555 yes
C(5) C(10) 1.427(5) 1_555 1_555 yes
C(6) C(7) 1.418(5) 1_555 1_555 yes
C(7) C(8) 1.374(4) 1_555 1_555 yes
C(8) C(9) 1.415(4) 1_555 1_555 yes
C(8) C(16) 1.480(5) 1_555 1_555 yes
C(9) C(10) 1.394(4) 1_555 1_555 yes
C(11) C(12) 1.390(4) 1_555 1_555 yes
C(11) C(16) 1.409(4) 1_555 1_555 yes
C(12) C(13) 1.383(5) 1_555 1_555 yes
C(13) C(14) 1.396(5) 1_555 1_555 yes
C(14) C(15) 1.411(5) 1_555 1_555 yes
C(15) C(16) 1.400(5) 1_555 1_555 yes

loop_
_geom_contact_atom_site_label_1
_geom_contact_atom_site_label_2
_geom_contact_distance
_geom_contact_site_symmetry_1
_geom_contact_site_symmetry_2
Ag(1) C(5) 2.655(4) 1_555 1_555
Ag(1) C(5) 2.655(4) 1_555 2_656
Ag(2) C(4) 2.686(4) 1_555 1_555
Ag(2) C(14) 2.591(3) 1_555 4_565
Ag(2) C(15) 2.502(3) 1_555 4_565
Ag(1) C(5) 2.655(4) 1_555 1_555
Ag(1) C(5) 2.655(4) 1_555 2_656
Ag(2) C(15) 2.502(3) 1_555 4_565
Ag(2) C(14) 2.591(3) 1_555 4_565
Ag(2) C(4) 2.686(4) 1_555 1_555

loop_
_geom_torsion_atom_site_label_1
_geom_torsion_atom_site_label_2
_geom_torsion_atom_site_label_3
_geom_torsion_atom_site_label_4
_geom_torsion
_geom_torsion_site_symmetry_1
_geom_torsion_site_symmetry_2
_geom_torsion_site_symmetry_3
_geom_torsion_site_symmetry_4
_geom_torsion_publ_flag
Ag(1) O(1) Cl(1) O(2) -123.4(2) 1_555 1_555 1_555 1_555 yes
Ag(1) O(1) Cl(1) O(3) 116.8(3) 1_555 1_555 1_555 1_555 yes
Ag(1) O(1) Cl(1) O(4) -6.2(3) 1_555 1_555 1_555 1_555 yes
Ag(1) O(1) Cl(1) O(2) -123.4(2) 1_555 2_656 2_656 2_656 yes
Ag(1) O(1) Cl(1) O(3) 116.8(3) 1_555 2_656 2_656 2_656 yes
Ag(1) O(1) Cl(1) O(4) -6.2(3) 1_555 2_656 2_656 2_656 yes
Ag(1) C(5) C(6) C(7) -100.3(3) 1_555 1_555 1_555 1_555 yes
Ag(1) C(5) C(10) C(4) -113.0(3) 1_555 1_555 1_555 1_555 yes
Ag(1) C(5) C(10) C(9) 72.5(3) 1_555 1_555 1_555 1_555 yes
Ag(1) C(5) C(6) C(7) -100.3(3) 1_555 2_656 2_656 2_656 yes
Ag(1) C(5) C(10) C(4) -113.0(3) 1_555 2_656 2_656 2_656 yes
Ag(1) C(5) C(10) C(9) 72.5(3) 1_555 2_656 2_656 2_656 yes
Ag(1) C(6) C(5) C(10) 100.9(3) 1_555 1_555 1_555 1_555 yes
Ag(1) C(6) C(7) C(8) -91.3(3) 1_555 1_555 1_555 1_555 yes
Ag(1) C(6) C(5) C(10) 100.9(3) 1_555 2_656 2_656 2_656 yes
Ag(1) C(6) C(7) C(8) -91.3(3) 1_555 2_656 2_656 2_656 yes
Ag(2) O(2) Cl(1) O(1) 108.7(2) 1_555 1_555 1_555 1_555 yes
Ag(2) O(2) Cl(1) O(3) -130.7(3) 1_555 1_555 1_555 1_555 yes
Ag(2) O(2) Cl(1) O(4) -8.9(3) 1_555 1_555 1_555 1_555 yes
Ag(2) O(5) Cl(2) O(5) 77.1(2) 1_555 1_555 1_555 2_556 yes
Ag(2) O(5) Cl(2) O(6) -163.8(2) 1_555 1_555 1_555 1_555 yes
Ag(2) O(5) Cl(2) O(6) -41.8(3) 1_555 1_555 1_555 2_556 yes
Ag(2) C(3) C(2) C(1) 94.7(3) 1_555 1_555 1_555 1_555 yes
Ag(2) C(3) C(4) C(10) -108.0(3) 1_555 1_555 1_555 1_555 yes
Ag(2) C(4) C(3) C(2) 105.9(3) 1_555 1_555 1_555 1_555 yes
Ag(2) C(4) C(10) C(5) 109.2(3) 1_555 1_555 1_555 1_555 yes
Ag(2) C(4) C(10) C(9) -76.3(3) 1_555 1_555 1_555 1_555 yes
Cl(1) O(1) Ag(1) O(1) -127.3(3) 1_555 1_555 1_555 2_656 yes
Cl(1) O(1) Ag(1) C(5) 92.0(3) 1_555 1_555 1_555 1_555 yes
Cl(1) O(1) Ag(1) C(5) -43.3(3) 1_555 1_555 1_555 2_656 yes
Cl(1) O(1) Ag(1) C(6) 123.0(3) 1_555 1_555 1_555 1_555 yes
Cl(1) O(1) Ag(1) C(6) -29.3(3) 1_555 1_555 1_555 2_656 yes
Cl(1) O(2) Ag(2) O(5) 152.1(2) 1_555 1_555 1_555 1_555 yes
Cl(1) O(2) Ag(2) C(3) -109.6(2) 1_555 1_555 1_555 1_555 yes
Cl(1) O(2) Ag(2) C(4) -78.4(2) 1_555 1_555 1_555 1_555 yes
Cl(1) O(2) Ag(2) C(14) 42.9(3) 1_555 1_555 1_555 4_565 yes
Cl(1) O(2) Ag(2) C(15) 46.2(2) 1_555 1_555 1_555 4_565 yes
Cl(2) O(5) Ag(2) O(2) 61.6(3) 1_555 1_555 1_555 1_555 yes
Cl(2) O(5) Ag(2) C(3) -38.8(3) 1_555 1_555 1_555 1_555 yes
Cl(2) O(5) Ag(2) C(4) -41.4(3) 1_555 1_555 1_555 1_555 yes
Cl(2) O(5) Ag(2) C(14) -158.6(2) 1_555 1_555 1_555 4_565 yes
Cl(2) O(5) Ag(2) C(15) 169.0(2) 1_555 1_555 1_555 4_565 yes
Cl(2) O(5) Ag(2) O(2) 61.6(3) 1_555 2_556 2_556 2_556 yes
Cl(2) O(5) Ag(2) C(3) -38.8(3) 1_555 2_556 2_556 2_556 yes
Cl(2) O(5) Ag(2) C(4) -41.4(3) 1_555 2_556 2_556 2_556 yes
O(1) Ag(1) C(5) C(6) 104.7(2) 1_555 1_555 1_555 1_555 yes
O(1) Ag(1) C(5) C(10) -9.4(2) 1_555 1_555 1_555 1_555 yes
O(1) Ag(1) C(5) C(6) 25.6(3) 1_555 1_555 2_656 2_656 yes
O(1) Ag(1) C(5) C(10) -88.5(3) 1_555 1_555 2_656 2_656 yes
O(1) Ag(1) C(6) C(5) -79.4(2) 1_555 1_555 1_555 1_555 yes
O(1) Ag(1) C(6) C(7) 42.3(2) 1_555 1_555 1_555 1_555 yes
O(1) Ag(1) C(6) C(5) -162.9(2) 1_555 1_555 2_656 2_656 yes
O(1) Ag(1) C(6) C(7) -41.1(3) 1_555 1_555 2_656 2_656 yes
O(2) Ag(2) C(3) C(2) -34.7(2) 1_555 1_555 1_555 1_555 yes
O(2) Ag(2) C(3) C(4) 87.0(2) 1_555 1_555 1_555 1_555 yes
O(2) Ag(2) C(4) C(3) -97.6(2) 1_555 1_555 1_555 1_555 yes
O(2) Ag(2) C(4) C(10) 15.5(3) 1_555 1_555 1_555 1_555 yes
O(5) Ag(2) C(3) C(2) 62.3(2) 1_555 1_555 1_555 1_555 yes
O(5) Ag(2) C(3) C(4) -176.1(2) 1_555 1_555 1_555 1_555 yes
O(5) Ag(2) C(4) C(3) 5.0(3) 1_555 1_555 1_555 1_555 yes
O(5) Ag(2) C(4) C(10) 118.1(3) 1_555 1_555 1_555 1_555 yes
C(1) C(2) C(3) C(4) 2.3(5) 1_555 1_555 1_555 1_555 yes
C(1) C(9) C(8) C(7) -177.0(3) 1_555 1_555 1_555 1_555 yes
C(1) C(9) C(8) C(16) 1.2(3) 1_555 1_555 1_555 1_555 yes
C(1) C(9) C(10) C(4) 1.2(5) 1_555 1_555 1_555 1_555 yes
C(1) C(9) C(10) C(5) 176.4(3) 1_555 1_555 1_555 1_555 yes
C(1) C(11) C(12) C(13) -179.6(3) 1_555 1_555 1_555 1_555 yes
C(1) C(11) C(16) C(8) -0.9(3) 1_555 1_555 1_555 1_555 yes
C(1) C(11) C(16) C(15) -179.4(3) 1_555 1_555 1_555 1_555 yes
C(2) C(1) C(9) C(8) 176.9(3) 1_555 1_555 1_555 1_555 yes
C(2) C(1) C(9) C(10) -1.0(5) 1_555 1_555 1_555 1_555 yes
C(2) C(1) C(11) C(12) 3.9(6) 1_555 1_555 1_555 1_555 yes
C(2) C(1) C(11) C(16) -176.7(3) 1_555 1_555 1_555 1_555 yes
C(2) C(3) Ag(2) C(4) -121.7(3) 1_555 1_555 1_555 1_555 yes
C(2) C(3) Ag(2) C(14) 166.0(2) 1_555 1_555 1_555 4_565 yes
C(2) C(3) Ag(2) C(15) -170.6(2) 1_555 1_555 1_555 4_565 yes
C(2) C(3) C(4) C(10) -2.2(5) 1_555 1_555 1_555 1_555 yes
C(3) Ag(2) C(4) C(10) 113.1(4) 1_555 1_555 1_555 1_555 yes
C(3) C(2) C(1) C(9) -0.7(4) 1_555 1_555 1_555 1_555 yes
C(3) C(2) C(1) C(11) 177.4(3) 1_555 1_555 1_555 1_555 yes
C(3) C(4) Ag(2) C(14) 119.3(2) 1_555 1_555 1_555 4_565 yes
C(3) C(4) Ag(2) C(15) 150.0(2) 1_555 1_555 1_555 4_565 yes
C(3) C(4) C(10) C(5) -174.1(3) 1_555 1_555 1_555 1_555 yes
C(3) C(4) C(10) C(9) 0.4(5) 1_555 1_555 1_555 1_555 yes
C(4) C(3) Ag(2) C(14) -72.3(2) 1_555 1_555 1_555 4_565 yes
C(4) C(3) Ag(2) C(15) -49.0(3) 1_555 1_555 1_555 4_565 yes
C(4) C(10) C(5) C(6) 175.0(3) 1_555 1_555 1_555 1_555 yes
C(4) C(10) C(9) C(8) -176.4(3) 1_555 1_555 1_555 1_555 yes
C(5) Ag(1) C(5) C(6) -104.5(2) 1_555 1_555 2_656 2_656 yes
C(5) Ag(1) C(5) C(10) 141.4(3) 1_555 1_555 2_656 2_656 yes
C(5) Ag(1) C(6) C(7) 121.8(3) 1_555 1_555 1_555 1_555 yes
C(5) Ag(1) C(6) C(7) -147.4(2) 1_555 1_555 2_656 2_656 yes
C(5) C(6) Ag(1) C(6) 60.1(2) 1_555 1_555 1_555 2_656 yes
C(5) C(6) C(7) C(8) -0.9(5) 1_555 1_555 1_555 1_555 yes
C(5) C(10) C(9) C(8) -1.2(5) 1_555 1_555 1_555 1_555 yes
C(6) Ag(1) C(5) C(10) -114.1(3) 1_555 1_555 1_555 1_555 yes
C(6) Ag(1) C(5) C(10) 106.7(3) 1_555 1_555 2_656 2_656 yes
C(6) Ag(1) C(6) C(7) -178.1(2) 1_555 1_555 2_656 2_656 yes
C(6) C(5) C(10) C(9) 0.5(5) 1_555 1_555 1_555 1_555 yes
C(6) C(7) C(8) C(9) 0.2(5) 1_555 1_555 1_555 1_555 yes
C(6) C(7) C(8) C(16) -177.3(3) 1_555 1_555 1_555 1_555 yes
C(7) C(6) C(5) C(10) 0.6(5) 1_555 1_555 1_555 1_555 yes
C(7) C(8) C(9) C(10) 0.9(5) 1_555 1_555 1_555 1_555 yes
C(7) C(8) C(16) C(11) 177.6(3) 1_555 1_555 1_555 1_555 yes
C(7) C(8) C(16) C(15) -4.1(6) 1_555 1_555 1_555 1_555 yes
C(8) C(9) C(1) C(11) -1.8(3) 1_555 1_555 1_555 1_555 yes
C(8) C(16) C(11) C(12) 178.6(3) 1_555 1_555 1_555 1_555 yes
C(8) C(16) C(15) C(14) -179.4(3) 1_555 1_555 1_555 1_555 yes
C(9) C(1) C(11) C(12) -177.8(3) 1_555 1_555 1_555 1_555 yes
C(9) C(1) C(11) C(16) 1.6(3) 1_555 1_555 1_555 1_555 yes
C(9) C(8) C(16) C(11) -0.1(3) 1_555 1_555 1_555 1_555 yes
C(9) C(8) C(16) C(15) 178.1(3) 1_555 1_555 1_555 1_555 yes
C(10) C(4) Ag(2) C(14) -127.6(3) 1_555 1_555 1_555 4_565 yes
C(10) C(4) Ag(2) C(15) -96.9(3) 1_555 1_555 1_555 4_565 yes
C(10) C(9) C(1) C(11) -179.7(3) 1_555 1_555 1_555 1_555 yes
C(10) C(9) C(8) C(16) 179.1(3) 1_555 1_555 1_555 1_555 yes
C(11) C(12) C(13) C(14) -1.0(5) 1_555 1_555 1_555 1_555 yes
C(11) C(16) C(15) C(14) -1.4(5) 1_555 1_555 1_555 1_555 yes
C(12) C(11) C(16) C(15) 0.1(5) 1_555 1_555 1_555 1_555 yes
C(12) C(13) C(14) C(15) -0.3(5) 1_555 1_555 1_555 1_555 yes
C(13) C(12) C(11) C(16) 1.1(5) 1_555 1_555 1_555 1_555 yes
C(13) C(14) Ag(2) C(15) -117.0(3) 1_555 1_555 4_564 1_555 yes
C(13) C(14) C(15) C(16) 1.5(5) 1_555 1_555 1_555 1_555 yes
C(14) Ag(2) C(15) C(16) 116.4(3) 1_555 4_564 1_555 1_555 yes
